data_4115604
loop_
_publ_author_name
'Stefan Reinartz'
'Peter S. White'
'Maurice Brookhart'
'Joseph L. Templeton'

_publ_section_title
;
 Five-Coordinate Trispyrazolylborate Dihydridosilyl Platinum(IV) Complexes
;
_journal_name_full 'Journal of the American Chemical Society'
_journal_page_first 6425
_journal_page_last 6426
_journal_paper_doi 10.1021/ja0104047
_journal_volume 123
_journal_year 2001
_chemical_formula_moiety 'Pt C61 H66 B2 N6 F24 Si O2 '
_chemical_formula_sum 'C61 H66 B2 F24 N6 O2 Pt Si'
_chemical_formula_weight 1615.97
_chemical_name_systematic ?
_space_group_IT_number 14
_symmetry_cell_setting monoclinic
_symmetry_space_group_name_Hall '-P 2ybc'
_symmetry_space_group_name_H-M 'P 1 21/c 1'
_cell_angle_alpha 90.0
_cell_angle_beta 95.457(1)
_cell_angle_gamma 90.0
_cell_formula_units_Z 4
_cell_length_a 12.4242(5)
_cell_length_b 22.4768(8)
_cell_length_c 25.1848(9)
_cell_measurement_reflns_used 7737
_cell_measurement_temperature 193
_cell_measurement_theta_max 27.50
_cell_measurement_theta_min 2.50
_cell_volume 7001.1(5)
_computing_cell_refinement 'Bruker SAINT'
_computing_data_collection 'Bruker SMART'
_computing_data_reduction 'Bruker SAINT/NRCVAX DATRD2'
_computing_molecular_graphics NRCVAX
_computing_publication_material 'NRCVAX TABLES Jan 94 Version'
_computing_structure_refinement 'NRCVAX LSTSQ'
_computing_structure_solution 'NRCVAX SOLVER'
_diffrn_ambient_temperature 193
_diffrn_measurement_device 'Bruker SMART'
_diffrn_measurement_method 'Omega scan'
_diffrn_radiation_monochromator graphite
_diffrn_radiation_source 'xray tube'
_diffrn_radiation_type 'Molybdenum K\a'
_diffrn_radiation_wavelength 0.71073
_diffrn_reflns_av_R_equivalents 0.047
_diffrn_reflns_limit_h_max 16
_diffrn_reflns_limit_h_min -16
_diffrn_reflns_limit_k_max 29
_diffrn_reflns_limit_k_min 0
_diffrn_reflns_limit_l_max 32
_diffrn_reflns_limit_l_min 0
_diffrn_reflns_number 76373
_diffrn_reflns_theta_max 27.50
_diffrn_reflns_theta_min 0.00
_exptl_absorpt_coefficient_mu 2.12
_exptl_absorpt_correction_T_max 1.0000
_exptl_absorpt_correction_T_min 1.0000
_exptl_absorpt_correction_type none
_exptl_crystal_density_diffrn 1.533
_exptl_crystal_F_000 3230.04
_exptl_crystal_size_max 0.35
_exptl_crystal_size_mid 0.35
_exptl_crystal_size_min 0.20
_refine_diff_density_max 1.07
_refine_diff_density_min -0.90
_refine_ls_extinction_coef 0.9316(1357)
_refine_ls_extinction_method Larson
_refine_ls_goodness_of_fit_obs 2.29
_refine_ls_matrix_type full
_refine_ls_number_parameters 956
_refine_ls_number_reflns 11787
_refine_ls_R_factor_all 0.068
_refine_ls_R_factor_obs 0.048
_refine_ls_shift/esd_max 0.006
_refine_ls_structure_factor_coef F
_refine_ls_weighting_details 'w = 1/(\s^2^(F)+0.0002F^2^)'
_refine_ls_weighting_scheme calc
_refine_ls_wR_factor_all 0.064
_refine_ls_wR_factor_obs 0.061
_reflns_number_observed 11787
_reflns_number_total 16014
_reflns_observed_criterion 'Inet > 3.0\s(Inet)'
_cod_data_source_file ja0104047.cif
_cod_data_source_block c00108
_cod_depositor_comments
;
The following automatic conversions were performed:

'_refine_ls_weighting_scheme' value '1/(\s^2^(F)+0.0002F^2^)' was
changed to 'calc'. New tag '_refine_ls_weighting_details' was
created. The value of the new tag was set to 'w =
1/(\s^2^(F)+0.0002F^2^)'.

Automatic conversion script
Id: cif_fix_values 3143 2015-03-26 13:38:13Z robertas 
;
_cod_original_sg_symbol_H-M 'P 21/c'
_cod_original_formula_sum 'Pt C61 H66 B2 N6 F24 Si O2 '
_cod_database_code 4115604

loop_
_symmetry_equiv_pos_as_xyz
x,y,z
-x,-y,-z
-x,1/2+y,1/2-z
x,1/2-y,1/2+z

loop_
_atom_site_aniso_label
_atom_site_aniso_U_11
_atom_site_aniso_U_22
_atom_site_aniso_U_33
_atom_site_aniso_U_12
_atom_site_aniso_U_13
_atom_site_aniso_U_23
_atom_site_aniso_type_symbol
Pt1 0.05314(14) 0.04025(13) 0.03293(12) -0.00742(10) 0.00630(8) 0.00341(9) Pt
Si1 0.0613(10) 0.0702(11) 0.0369(8) 0.0011(8) 0.0164(7) 0.0134(8) Si
C1 0.139(8) 0.152(9) 0.101(6) 0.084(7) 0.077(6) 0.068(6) C
C2 0.339(18) 0.079(6) 0.104(7) 0.066(9) 0.080(10) 0.005(5) C
C3 0.070(4) 0.070(4) 0.042(3) -0.005(3) 0.016(3) 0.012(3) C
C4 0.131(7) 0.091(6) 0.055(4) -0.011(5) 0.019(4) 0.021(4) C
C5 0.088(6) 0.263(13) 0.043(4) -0.095(7) -0.009(4) 0.046(6) C
C6 0.279(22) 0.45(3) 0.122(11) -0.180(23) -0.003(12) 0.001(15) C
B10 0.034(3) 0.042(3) 0.030(3) -0.0072(24) 0.0055(22) 0.0037(23) B
N11 0.0414(22) 0.0358(22) 0.0296(19) -0.0070(18) -0.0010(17) 0.0001(16) n
N12 0.0329(19) 0.0324(20) 0.0315(19) -0.0046(16) 0.0029(16) 0.0020(16) n
C13 0.036(3) 0.0329(24) 0.052(3) -0.0027(21) -0.0031(23) 0.0040(23) C
C14 0.051(3) 0.035(3) 0.054(3) -0.0053(23) -0.012(3) -0.0045(24) C
C15 0.050(3) 0.037(3) 0.046(3) 0.0014(23) -0.0143(24) -0.0092(23) C
C16 0.062(4) 0.054(4) 0.062(4) -0.024(3) -0.006(3) 0.014(3) C
C17 0.088(4) 0.055(4) 0.041(3) -0.007(3) -0.017(3) -0.010(3) C
N21 0.0389(21) 0.0336(22) 0.0374(21) -0.0053(17) 0.0057(17) -0.0006(17) n
N22 0.0333(19) 0.0383(22) 0.0363(20) -0.0060(17) 0.0069(17) -0.0058(18) n
C23 0.040(3) 0.052(3) 0.051(3) -0.0153(25) 0.0139(24) -0.019(3) C
C24 0.045(3) 0.046(3) 0.078(4) -0.004(3) 0.019(3) -0.023(3) C
C25 0.042(3) 0.031(3) 0.068(4) -0.0011(22) 0.002(3) -0.0044(25) C
C26 0.062(4) 0.092(5) 0.052(4) -0.021(3) 0.032(3) -0.024(3) C
C27 0.078(4) 0.042(3) 0.106(5) 0.009(3) 0.014(4) 0.000(4) C
N31 0.0322(20) 0.0375(22) 0.0362(20) -0.0016(17) 0.0012(17) -0.0002(17) n
N32 0.0345(20) 0.0365(21) 0.0286(19) -0.0090(17) 0.0015(16) 0.0001(16) n
C33 0.041(3) 0.042(3) 0.0296(23) -0.0107(22) -0.0014(20) 0.0025(20) C
C34 0.032(3) 0.059(3) 0.042(3) -0.0133(23) -0.0006(21) 0.0050(25) C
C35 0.036(3) 0.051(3) 0.040(3) -0.0023(23) 0.0023(21) 0.0096(23) C
C36 0.051(3) 0.055(3) 0.043(3) -0.018(3) -0.0032(24) -0.0124(25) C
C37 0.037(3) 0.071(4) 0.068(4) -0.001(3) 0.006(3) 0.013(3) C
B40 0.0284(24) 0.028(3) 0.0276(24) 0.0041(20) -0.0005(20) 0.0020(20) B
C41 0.0269(21) 0.0367(25) 0.0255(21) 0.0040(19) 0.0023(17) 0.0000(18) C
C42 0.0305(23) 0.038(3) 0.0332(23) 0.0059(20) 0.0073(19) 0.0044(19) C
C43 0.0345(24) 0.044(3) 0.0341(24) 0.0107(22) 0.0062(20) 0.0055(21) C
C44 0.0262(23) 0.067(4) 0.042(3) 0.0095(24) 0.0052(21) 0.010(3) C
C45 0.036(3) 0.054(3) 0.0303(24) -0.0021(23) 0.0030(20) 0.0023(22) C
C46 0.0357(24) 0.035(3) 0.0294(22) 0.0013(19) -0.0001(19) 0.0000(18) C
C47 0.043(3) 0.071(4) 0.052(3) 0.029(3) 0.007(3) 0.021(3) C
C48 0.038(3) 0.075(4) 0.059(4) -0.013(3) 0.005(3) 0.009(3) C
C51 0.0260(21) 0.0310(23) 0.0321(23) 0.0058(18) -0.0007(18) 0.0012(18) C
C52 0.0244(21) 0.0341(24) 0.0353(23) 0.0021(18) -0.0022(19) 0.0040(19) C
C53 0.0284(22) 0.047(3) 0.0271(22) -0.0012(21) -0.0020(18) 0.0050(20) C
C54 0.048(3) 0.053(3) 0.0256(22) -0.0015(25) 0.0021(21) -0.0037(22) C
C55 0.048(3) 0.038(3) 0.0353(25) -0.0014(22) -0.0007(22) -0.0049(21) C
C56 0.039(3) 0.038(3) 0.0316(23) -0.0008(21) 0.0034(20) 0.0026(20) C
C57 0.041(3) 0.059(3) 0.036(3) -0.001(3) 0.0003(22) 0.0045(24) C
C58 0.138(7) 0.042(4) 0.051(4) -0.019(4) 0.018(4) -0.011(3) C
C61 0.0342(23) 0.0271(22) 0.0273(21) 0.0081(18) 0.0023(18) 0.0047(17) C
C62 0.0263(21) 0.0302(23) 0.0345(23) 0.0054(18) -0.0027(18) 0.0003(19) C
C63 0.0357(24) 0.0354(24) 0.0326(23) 0.0004(20) -0.0015(20) 0.0029(20) C
C64 0.050(3) 0.031(3) 0.040(3) -0.0086(22) -0.0015(23) -0.0028(20) C
C65 0.054(3) 0.033(3) 0.042(3) 0.0020(23) 0.0083(23) -0.0064(21) C
C66 0.040(3) 0.0337(25) 0.0319(23) -0.0004(21) 0.0061(20) -0.0012(19) C
C67 0.042(3) 0.047(3) 0.044(3) -0.0029(24) -0.0050(23) -0.0090(24) C
C68 0.097(6) 0.052(4) 0.063(4) -0.014(4) 0.031(4) -0.020(3) C
C71 0.0310(21) 0.0227(22) 0.0264(20) 0.0011(17) -0.0023(17) -0.0015(16) C
C72 0.0317(22) 0.0295(23) 0.0289(22) 0.0005(19) -0.0007(18) 0.0025(18) C
C73 0.0337(23) 0.0301(24) 0.0361(24) 0.0055(19) -0.0035(19) 0.0030(19) C
C74 0.041(3) 0.038(3) 0.0322(24) 0.0001(21) -0.0093(20) 0.0090(20) C
C75 0.046(3) 0.038(3) 0.0244(21) -0.0008(22) -0.0023(20) 0.0016(19) C
C76 0.0368(24) 0.0304(24) 0.0286(22) 0.0042(19) -0.0001(19) 0.0000(18) C
C77 0.045(3) 0.042(3) 0.052(3) 0.0133(24) 0.0003(25) 0.0112(25) C
C78 0.069(4) 0.060(4) 0.032(3) 0.006(3) 0.007(3) 0.005(3) C
F41 0.177(18) 0.063(7) 0.033(4) 0.068(9) 0.025(7) 0.014(4) F
F42 0.133(9) 0.042(5) 0.103(8) 0.030(6) -0.024(7) 0.000(5) F
F43 0.052(6) 0.111(11) 0.253(19) 0.057(7) 0.073(9) 0.113(12) F
F41a 0.137(10) 0.069(7) 0.033(4) 0.058(9) 0.013(6) -0.008(4) F
F42a 0.041(4) 0.090(9) 0.130(15) 0.019(4) 0.032(7) 0.072(9) F
F43a 0.050(4) 0.076(6) 0.078(5) 0.023(4) -0.026(4) 0.008(4) F
F44 0.056(3) 0.175(6) 0.371(11) -0.009(3) 0.048(5) 0.152(7) F
F45 0.155(5) 0.226(6) 0.068(3) -0.123(5) -0.014(3) 0.069(4) F
F46 0.296(9) 0.140(5) 0.141(5) -0.159(6) 0.128(5) -0.057(4) F
F51 0.0547(20) 0.112(3) 0.0714(23) 0.0271(20) 0.0287(18) 0.0425(22) F
F52 0.0665(20) 0.0819(24) 0.0362(16) 0.0063(18) -0.0055(15) 0.0160(16) F
F53 0.095(3) 0.0642(23) 0.0503(19) -0.0200(19) 0.0130(18) 0.0136(16) F
F54 0.194(6) 0.075(3) 0.268(8) -0.082(4) 0.108(6) -0.078(4) F
F55 0.264(8) 0.0413(25) 0.155(5) 0.025(4) -0.020(5) -0.001(3) F
F56 0.432(11) 0.061(3) 0.066(3) -0.065(5) 0.053(5) -0.0363(23) F
F61 0.077(3) 0.230(6) 0.090(3) -0.083(3) 0.050(3) -0.067(4) F
F62 0.104(4) 0.070(3) 0.373(10) -0.007(3) 0.142(5) 0.017(4) F
F63 0.0425(22) 0.293(7) 0.087(3) 0.014(3) 0.0043(22) 0.045(4) F
F64 0.193(16) 0.112(11) 0.052(6) 0.001(10) 0.021(8) -0.023(6) F
F65 0.077(8) 0.22(3) 0.17(3) -0.053(14) 0.073(13) -0.155(21) F
F66 0.21(3) 0.032(4) 0.108(14) -0.017(8) 0.088(17) -0.028(6) F
F64a 0.29(4) 0.079(9) 0.089(14) -0.060(18) 0.119(21) -0.034(8) F
F65a 0.176(17) 0.143(13) 0.123(12) 0.112(13) 0.004(11) -0.058(11) F
F66a 0.090(8) 0.18(3) 0.146(21) -0.040(15) 0.023(11) -0.133(20) F
F71 0.0410(18) 0.073(3) 0.143(4) 0.0127(17) -0.0191(21) -0.0176(24) F
F72 0.0592(20) 0.0380(18) 0.120(3) 0.0146(16) 0.0080(20) -0.0015(19) F
F73 0.120(4) 0.163(4) 0.089(3) 0.111(3) 0.055(3) 0.062(3) F
F74 0.145(24) 0.118(12) 0.083(15) -0.088(15) 0.070(15) -0.039(11) F
F75 0.177(19) 0.064(9) 0.048(8) 0.048(13) 0.052(11) 0.003(7) F
F76 0.072(6) 0.26(3) 0.040(5) 0.004(13) -0.003(4) 0.067(12) F
F74a 0.203(23) 0.118(17) 0.065(11) -0.059(17) 0.053(14) -0.052(11) F
F75a 0.184(25) 0.120(11) 0.083(12) 0.092(13) 0.082(15) 0.084(10) F
F76a 0.060(6) 0.29(4) 0.061(9) -0.009(16) 0.024(5) 0.049(18) F
O81 0.077(3) 0.0528(25) 0.0551(24) 0.0005(21) 0.0035(21) -0.0105(20) O
C82 0.146(8) 0.086(6) 0.062(5) 0.033(5) 0.012(5) -0.012(4) C
C83 0.139(8) 0.069(5) 0.087(6) -0.008(5) 0.046(5) -0.009(4) C
C84 0.086(5) 0.049(4) 0.121(7) -0.001(4) -0.002(5) -0.012(4) C
C85 0.088(5) 0.056(4) 0.064(4) -0.026(4) 0.001(4) 0.002(3) C
O91 0.337(18) 0.427(23) 0.233(14) 0.230(18) 0.099(13) 0.113(15) O
C92 0.224(13) 0.075(6) 0.096(7) 0.029(7) -0.024(8) -0.013(5) C
C93 0.42(4) 0.53(5) 0.194(21) 0.29(4) -0.149(25) -0.165(25) C
C94 0.206(21) 0.60(6) 0.159(18) -0.10(3) 0.101(17) -0.09(3) C
C95 0.33(3) 0.273(23) 0.39(4) 0.176(22) -0.20(3) -0.119(23) C

loop_
_atom_site_label
_atom_site_fract_x
_atom_site_fract_y
_atom_site_fract_z
_atom_site_U_iso_or_equiv
_atom_site_thermal_displace_type
_atom_site_type_symbol
Pt1 0.837231(16) 0.660906(9) 0.946678(7) 0.04197(11) Uij Pt
Si1 0.66479(14) 0.63546(8) 0.97038(6) 0.0554(9) Uij Si
C1 0.5833(8) 0.7059(5) 0.9666(4) 0.126(7) Uij C
C2 0.5658(13) 0.7391(4) 1.0080(4) 0.170(11) Uij C
C3 0.6630(5) 0.6027(3) 1.03887(23) 0.060(3) Uij C
C4 0.7277(8) 0.5481(4) 1.0505(3) 0.092(5) Uij C
C5 0.6065(7) 0.5803(6) 0.9176(3) 0.132(7) Uij C
C6 0.5098(16) 0.5520(11) 0.9245(6) 0.286(22) Uij C
B10 0.8450(4) 0.72365(25) 0.82609(20) 0.035(3) Uij B
N11 0.8892(3) 0.74521(17) 0.92513(14) 0.0359(19) Uij n
N12 0.8879(3) 0.76338(16) 0.87302(14) 0.0323(18) Uij n
C13 0.9371(4) 0.81757(22) 0.87194(21) 0.041(3) Uij C
C14 0.9700(4) 0.83282(22) 0.92340(23) 0.047(3) Uij C
C15 0.9410(4) 0.78761(22) 0.95532(20) 0.046(3) Uij C
C16 0.9485(5) 0.8511(3) 0.8218(3) 0.060(3) Uij C
C17 0.9581(5) 0.7833(3) 1.01456(22) 0.063(4) Uij C
N21 0.8921(3) 0.62725(17) 0.87620(15) 0.0365(20) Uij n
N22 0.8948(3) 0.66157(16) 0.83127(15) 0.0358(19) Uij n
C23 0.9486(4) 0.63044(25) 0.79514(21) 0.047(3) Uij C
C24 0.9782(4) 0.5774(3) 0.8175(3) 0.055(3) Uij C
C25 0.9431(4) 0.57618(22) 0.86831(23) 0.047(3) Uij C
C26 0.9670(5) 0.6550(3) 0.7419(3) 0.067(4) Uij C
C27 0.9572(6) 0.5290(3) 0.9083(3) 0.075(5) Uij C
N31 0.6615(3) 0.76729(17) 0.84038(15) 0.0354(19) Uij n
N32 0.7183(3) 0.71912(16) 0.82605(14) 0.0333(18) Uij n
C33 0.6455(4) 0.68085(22) 0.80181(18) 0.0378(23) Uij C
C34 0.5431(4) 0.70542(24) 0.80223(20) 0.044(3) Uij C
C35 0.5561(4) 0.75979(24) 0.82658(19) 0.043(3) Uij C
C36 0.6744(4) 0.62301(25) 0.77915(20) 0.050(3) Uij C
C37 0.4761(4) 0.8073(3) 0.83891(24) 0.059(3) Uij C
B40 0.7072(4) 0.29851(22) 0.34944(19) 0.0283(22) Uij B
C41 0.5761(3) 0.28494(19) 0.34918(16) 0.0297(21) Uij C
C42 0.5336(3) 0.23110(21) 0.32894(17) 0.0335(22) Uij C
C43 0.4235(4) 0.21965(21) 0.32494(18) 0.0374(24) Uij C
C44 0.3516(4) 0.2610(3) 0.34156(20) 0.045(3) Uij C
C45 0.3920(4) 0.31459(24) 0.36125(18) 0.040(3) Uij C
C46 0.5026(4) 0.32674(20) 0.36426(18) 0.0337(23) Uij C
C47 0.3814(5) 0.1603(3) 0.30345(24) 0.055(3) Uij C
C48 0.3180(4) 0.3595(3) 0.3801(3) 0.057(4) Uij C
C51 0.7229(3) 0.32204(19) 0.28982(17) 0.0299(20) Uij C
C52 0.7493(3) 0.28609(19) 0.24678(17) 0.0316(21) Uij C
C53 0.7578(3) 0.30999(22) 0.19619(17) 0.0343(23) Uij C
C54 0.7383(4) 0.36979(24) 0.18523(18) 0.042(3) Uij C
C55 0.7094(4) 0.40523(21) 0.22651(19) 0.041(3) Uij C
C56 0.7015(4) 0.38199(21) 0.27691(18) 0.0360(23) Uij C
C57 0.7884(4) 0.2726(3) 0.15069(19) 0.046(3) Uij C
C58 0.6897(8) 0.4694(3) 0.2172(3) 0.076(5) Uij C
C61 0.7776(3) 0.23919(19) 0.36857(16) 0.0296(20) Uij C
C62 0.8797(3) 0.22649(19) 0.35135(17) 0.0307(20) Uij C
C63 0.9442(4) 0.18068(21) 0.37304(18) 0.0349(22) Uij C
C64 0.9120(4) 0.14612(21) 0.41421(20) 0.040(3) Uij C
C65 0.8134(4) 0.15802(21) 0.43264(21) 0.043(3) Uij C
C66 0.7476(4) 0.20325(20) 0.40995(17) 0.0351(23) Uij C
C67 1.0503(4) 0.16874(23) 0.35271(21) 0.045(3) Uij C
C68 0.7767(7) 0.1222(3) 0.4778(3) 0.069(4) Uij C
C71 0.7532(3) 0.34800(17) 0.39410(16) 0.0270(20) Uij C
C72 0.8435(3) 0.38252(19) 0.38595(17) 0.0303(20) Uij C
C73 0.8890(4) 0.42116(20) 0.42463(18) 0.0337(21) Uij C
C74 0.8463(4) 0.42671(21) 0.47400(18) 0.0379(23) Uij C
C75 0.7583(4) 0.39229(21) 0.48270(17) 0.0366(25) Uij C
C76 0.7116(4) 0.35367(19) 0.44418(17) 0.0322(21) Uij C
C77 0.9865(4) 0.45733(23) 0.41479(21) 0.047(3) Uij C
C78 0.7099(5) 0.3975(3) 0.53546(20) 0.054(3) Uij C
F41 0.4178(15) 0.1431(7) 0.2604(6) 0.090(10) Uij F
F42 0.4363(11) 0.1121(4) 0.3355(5) 0.095(7) Uij F
F43 0.2879(9) 0.1450(7) 0.3115(9) 0.135(12) Uij F
F41a 0.3544(14) 0.1268(5) 0.3365(3) 0.079(7) Uij F
F42a 0.4431(11) 0.1375(8) 0.2719(7) 0.085(9) Uij F
F43a 0.2878(7) 0.1725(4) 0.2676(4) 0.070(5) Uij F
F44 0.2190(4) 0.3436(3) 0.3779(4) 0.199(7) Uij F
F45 0.3397(5) 0.3747(3) 0.42895(19) 0.151(4) Uij F
F46 0.3140(7) 0.4075(3) 0.35488(24) 0.186(6) Uij F
F51 0.8800(3) 0.29068(18) 0.13220(14) 0.0780(23) Uij F
F52 0.7139(3) 0.27317(15) 0.10897(11) 0.0622(20) Uij F
F53 0.8011(3) 0.21469(15) 0.16344(13) 0.0696(21) Uij F
F54 0.6025(6) 0.48825(23) 0.2340(3) 0.174(6) Uij F
F55 0.7611(6) 0.50347(19) 0.24653(25) 0.156(6) Uij F
F56 0.6974(7) 0.48742(20) 0.17030(18) 0.184(7) Uij F
F61 1.0669(3) 0.1958(3) 0.30919(18) 0.130(4) Uij F
F62 1.0699(4) 0.11463(21) 0.3440(3) 0.175(6) Uij F
F63 1.1323(3) 0.1846(3) 0.38559(19) 0.141(5) Uij F
F64 0.8370(19) 0.1441(10) 0.5276(4) 0.118(12) Uij F
F65 0.6843(15) 0.1276(15) 0.4875(12) 0.152(20) Uij F
F66 0.8120(23) 0.0688(7) 0.4807(10) 0.110(18) Uij F
F64a 0.731(3) 0.1499(9) 0.5111(9) 0.147(22) Uij F
F65a 0.6959(24) 0.0833(11) 0.4556(6) 0.148(13) Uij F
F66a 0.8438(19) 0.0866(12) 0.4982(12) 0.137(19) Uij F
F71 1.0731(3) 0.44279(17) 0.44701(18) 0.087(3) Uij F
F72 0.9741(3) 0.51455(14) 0.42341(16) 0.0725(23) Uij F
F73 1.0150(4) 0.45161(24) 0.36668(17) 0.121(3) Uij F
F74 0.6324(20) 0.4348(10) 0.5347(8) 0.112(16) Uij F
F75 0.6657(20) 0.3494(7) 0.5514(7) 0.094(12) Uij F
F76 0.7820(14) 0.4107(14) 0.5740(7) 0.126(18) Uij F
F74a 0.7274(24) 0.3502(10) 0.5627(9) 0.126(16) Uij F
F75a 0.7473(21) 0.4400(10) 0.5651(8) 0.124(15) Uij F
F76a 0.6074(17) 0.4057(16) 0.5286(9) 0.135(21) Uij F
O81 0.7054(3) 0.87484(17) 0.88889(16) 0.0619(24) Uij O
C82 0.6900(8) 0.8838(4) 0.9441(3) 0.098(6) Uij C
C83 0.6597(8) 0.9431(4) 0.9524(3) 0.096(6) Uij C
C84 0.6369(6) 0.9705(3) 0.8981(4) 0.086(5) Uij C
C85 0.6993(6) 0.9306(3) 0.8631(3) 0.070(4) Uij C
O91 0.7034(13) 0.0789(8) 0.2914(6) 0.328(18) Uij O
C92 0.7123(11) 0.1207(4) 0.2501(4) 0.134(9) Uij C
C93 0.703(3) 0.0634(17) 0.2094(10) 0.39(4) Uij C
C94 0.7880(19) 0.0481(17) 0.2205(9) 0.32(3) Uij C
C95 0.7888(23) 0.0460(10) 0.2860(12) 0.34(3) Uij C
H1a 0.513 0.693 0.952 0.1406 Uiso H
H1b 0.614 0.731 0.941 0.1406 Uiso H
H2a 0.519 0.772 0.997 0.1839 Uiso H
H2b 0.533 0.716 1.034 0.1839 Uiso H
H2c 0.634 0.754 1.023 0.1839 Uiso H
H3a 0.589 0.594 1.044 0.0707 Uiso H
H3b 0.691 0.632 1.064 0.0707 Uiso H
H4a 0.722 0.535 1.086 0.1023 Uiso H
H4b 0.701 0.518 1.026 0.1023 Uiso H
H4c 0.802 0.556 1.046 0.1023 Uiso H
H5a 0.642 0.551 0.919 0.0546 Uiso H
H5b 0.599 0.600 0.883 0.1411 Uiso H
H6a 0.488 0.524 0.897 0.2945 Uiso H
H6b 0.516 0.532 0.958 0.2945 Uiso H
H6c 0.457 0.583 0.925 0.2903 Uiso H
H10 0.861 0.742 0.793 0.0456 Uiso H
H14 1.007 0.869 0.935 0.0563 Uiso H
H16a 0.985 0.888 0.830 0.0693 Uiso H
H16b 0.989 0.828 0.799 0.0693 Uiso H
H16c 0.878 0.859 0.804 0.0693 Uiso H
H17a 0.996 0.818 1.029 0.0714 Uiso H
H17b 0.889 0.781 1.029 0.0714 Uiso H
H17c 1.000 0.748 1.024 0.0714 Uiso H
H24 1.016 0.546 0.801 0.0663 Uiso H
H26a 1.006 0.626 0.723 0.0788 Uiso H
H26b 0.899 0.663 0.722 0.0788 Uiso H
H26c 1.008 0.691 0.746 0.0788 Uiso H
H27a 0.996 0.496 0.895 0.0851 Uiso H
H27b 0.997 0.544 0.940 0.0851 Uiso H
H27c 0.887 0.516 0.916 0.0851 Uiso H
H31 0.693 0.802 0.858 0.0453 Uiso H
H34 0.476 0.688 0.788 0.0542 Uiso H
H36a 0.610 0.603 0.764 0.0595 Uiso H
H36b 0.721 0.630 0.752 0.0595 Uiso H
H36c 0.711 0.599 0.806 0.0595 Uiso H
H37a 0.405 0.795 0.826 0.0687 Uiso H
H37b 0.480 0.813 0.877 0.0687 Uiso H
H37c 0.492 0.844 0.822 0.0687 Uiso H
H42 0.582 0.201 0.317 0.0438 Uiso H
H44 0.276 0.253 0.340 0.0552 Uiso H
H46 0.528 0.365 0.377 0.0434 Uiso H
H52 0.762 0.244 0.253 0.0413 Uiso H
H54 0.745 0.386 0.150 0.0523 Uiso H
H56 0.681 0.408 0.304 0.0460 Uiso H
H62 0.905 0.250 0.323 0.0403 Uiso H
H64 0.958 0.115 0.430 0.0501 Uiso H
H66 0.679 0.210 0.423 0.0453 Uiso H
H72 0.875 0.379 0.353 0.0400 Uiso H
H74 0.877 0.454 0.501 0.0470 Uiso H
H76 0.651 0.330 0.452 0.0420 Uiso H
H82a 0.633 0.858 0.953 0.1082 Uiso H
H82b 0.756 0.874 0.966 0.1082 Uiso H
H83a 0.719 0.964 0.972 0.1085 Uiso H
H83b 0.597 0.945 0.972 0.1085 Uiso H
H84a 0.661 1.011 0.897 0.0952 Uiso H
H84b 0.561 0.969 0.887 0.0952 Uiso H
H85a 0.663 0.927 0.828 0.0794 Uiso H
H85b 0.770 0.946 0.861 0.0794 Uiso H
H92a 0.652 0.147 0.245 0.1416 Uiso H
H92b 0.778 0.143 0.254 0.1416 Uiso H
H93a 0.708 0.082 0.173 0.4157 Uiso H
H93b 0.637 0.041 0.209 0.3914 Uiso H
H94a 0.775 0.004 0.210 0.3285 Uiso H
H94b 0.853 0.064 0.209 0.3318 Uiso H
H95a 0.853 0.065 0.302 0.3382 Uiso H
H95b 0.781 0.008 0.303 0.3382 Uiso H

loop_
_atom_type_symbol
_atom_type_scat_dispersion_real
_atom_type_scat_dispersion_imag
_atom_type_scat_source
Pt -1.703 8.391 'International Tables Vol. IV Table 2.2B'
C 0.003 0.002 'International Tables Vol. IV Table 2.2B'
H 0.000 0.000 'International Tables Vol. IV Table 2.2B'
B 0.001 0.001 'International Tables Vol. IV Table 2.2B'
N 0.006 0.003 'International Tables Vol. IV Table 2.2B'
F 0.017 0.010 'International Tables Vol. IV Table 2.2B'
Si 0.082 0.070 'International Tables Vol. IV Table 2.2B'
O 0.011 0.006 'International Tables Vol. IV Table 2.2B'

loop_
_geom_angle_atom_site_label_1
_geom_angle_atom_site_label_2
_geom_angle_atom_site_label_3
_geom_angle
Si(1) Pt(1) N(11) 126.76(11)
C(47) F(43) F(43a) 69.3(7)
Si(1) Pt(1) N(21) 120.25(11)
F(41) F(43) F(42) 57.3(6)
N(11) Pt(1) N(21) 88.52(14)
F(41) F(43) F(41a) 76.3(9)
Pt(1) Si(1) C(1) 106.4(3)
F(41) F(43) F(43a) 55.1(7)
Pt(1) Si(1) C(5) 105.99(25)
F(42) F(43) F(43a) 111.3(8)
C(1) Si(1) C(3) 108.9(3)
F(41a) F(43) F(43a) 129.4(11)
C(1) Si(1) C(5) 110.2(5)
C(47) F(41a) F(41) 29.4(6)
C(3) Si(1) C(5) 110.4(3)
C(47) F(41a) F(42) 81.2(12)
Si(1) C(1) C(2) 124.5(8)
C(47) F(41a) F(43) 66.6(7)
Si(1) C(3) C(4) 117.0(4)
C(47) F(41a) F(42a) 33.9(6)
Si(1) C(5) C(6) 119.1(9)
C(47) F(41a) F(43a) 40.2(5)
N(12) B(10) N(22) 110.9(4)
F(41) F(41a) F(42) 66.9(9)
N(12) B(10) N(32) 108.1(4)
F(41) F(41a) F(43) 75.1(10)
N(22) B(10) N(32) 109.7(4)
F(41) F(41a) F(42a) 11.2(7)
Pt(1) N(11) N(12) 122.8(3)
F(41) F(41a) F(43a) 48.8(5)
Pt(1) N(11) C(15) 129.7(3)
F(42) F(41a) F(43) 141.8(14)
N(12) N(11) C(15) 106.9(4)
F(42) F(41a) F(42a) 55.9(9)
B(10) N(12) N(11) 122.3(3)
F(42) F(41a) F(43a) 115.4(10)
B(10) N(12) C(13) 128.8(4)
F(43) F(41a) F(42a) 86.1(10)
N(11) N(12) C(13) 108.7(4)
F(43) F(41a) F(43a) 27.6(7)
N(12) C(13) C(14) 107.4(4)
F(42a) F(41a) F(43a) 59.6(6)
N(12) C(13) C(16) 123.2(5)
C(47) F(42a) F(41) 81(3)
C(14) C(13) C(16) 129.4(5)
C(47) F(42a) F(42) 57.2(8)
C(13) C(14) C(15) 107.5(4)
C(47) F(42a) F(41a) 31.8(5)
N(11) C(15) C(14) 109.5(4)
C(47) F(42a) F(43a) 42.6(6)
N(11) C(15) C(17) 122.4(5)
F(41) F(42a) F(42) 129(3)
C(14) C(15) C(17) 128.1(5)
F(41) F(42a) F(41a) 98(3)
Pt(1) N(21) N(22) 122.0(3)
F(41) F(42a) F(43a) 39.6(25)
Pt(1) N(21) C(25) 129.2(4)
F(42) F(42a) F(41a) 31.3(6)
N(22) N(21) C(25) 108.1(4)
F(42) F(42a) F(43a) 92.7(8)
B(10) N(22) N(21) 122.9(4)
F(41a) F(42a) F(43a) 61.5(6)
B(10) N(22) C(23) 129.0(4)
C(47) F(43a) F(41) 45.4(6)
N(21) N(22) C(23) 108.2(4)
C(47) F(43a) F(43) 54.7(7)
N(22) C(23) C(24) 107.7(5)
C(47) F(43a) F(41a) 32.6(6)
N(22) C(23) C(26) 122.4(5)
C(47) F(43a) F(42a) 36.7(6)
C(24) C(23) C(26) 129.9(5)
F(41) F(43a) F(43) 89.0(7)
C(23) C(24) C(25) 107.6(5)
F(41) F(43a) F(41a) 67.2(7)
N(21) C(25) C(24) 108.4(5)
F(41) F(43a) F(42a) 8.8(7)
N(21) C(25) C(27) 123.2(5)
F(43) F(43a) F(41a) 23.0(6)
C(24) C(25) C(27) 128.4(5)
F(43) F(43a) F(42a) 81.2(6)
N(32) N(31) C(35) 110.6(4)
F(41a) F(43a) F(42a) 59.0(6)
B(10) N(32) N(31) 119.4(3)
C(48) F(44) F(45) 38.4(4)
B(10) N(32) C(33) 131.8(4)
C(48) F(44) F(46) 37.9(4)
N(31) N(32) C(33) 106.6(4)
F(45) F(44) F(46) 60.3(3)
N(32) C(33) C(34) 108.5(4)
C(48) F(45) F(44) 38.3(4)
N(32) C(33) C(36) 123.9(4)
C(48) F(45) F(46) 37.2(4)
C(34) C(33) C(36) 127.5(4)
F(44) F(45) F(46) 59.2(3)
C(33) C(34) C(35) 106.8(4)
C(48) F(46) F(44) 38.9(3)
N(31) C(35) C(34) 107.5(4)
C(48) F(46) F(45) 38.2(4)
N(31) C(35) C(37) 120.4(5)
F(44) F(46) F(45) 60.5(3)
C(34) C(35) C(37) 132.1(5)
C(57) F(51) F(52) 37.03(2)
C(41) B(40) C(51) 105.1(3)
C(57) F(51) F(53) 36.7(3)
C(41) B(40) C(61) 110.3(4)
F(52) F(51) F(53) 59.37(1)
C(41) B(40) C(71) 113.9(3)
C(57) F(52) F(51) 37.10(2)
C(51) B(40) C(61) 115.4(3)
C(57) F(52) F(53) 37.8(3)
C(51) B(40) C(71) 110.4(4)
F(51) F(52) F(53) 60.96(1)
C(61) B(40) C(71) 102.0(3)
C(57) F(53) F(51) 36.29(2)
B(40) C(41) C(42) 119.9(4)
C(57) F(53) F(52) 37.40(2)
B(40) C(41) C(46) 123.1(4)
F(51) F(53) F(52) 59.67(1)
C(42) C(41) C(46) 116.8(4)
C(58) F(54) F(55) 41.5(4)
C(41) C(42) C(43) 121.5(4)
C(58) F(54) F(56) 34.6(4)
C(42) C(43) C(44) 121.0(5)
F(55) F(54) F(56) 60.0(3)
C(42) C(43) C(47) 119.6(4)
C(58) F(55) F(54) 39.0(4)
C(44) C(43) C(47) 119.3(4)
C(58) F(55) F(56) 37.0(4)
C(43) C(44) C(45) 118.2(4)
F(54) F(55) F(56) 62.1(4)
C(44) C(45) C(46) 120.9(4)
C(58) F(56) F(54) 35.0(5)
C(44) C(45) C(48) 119.8(4)
C(58) F(56) F(55) 39.8(4)
C(46) C(45) C(48) 119.3(5)
F(54) F(56) F(55) 57.9(3)
C(41) C(46) C(45) 121.5(4)
C(67) F(61) F(62) 37.1(4)
C(43) C(47) F(41) 115.6(10)
C(67) F(61) F(63) 38.5(3)
C(43) C(47) F(42) 108.9(6)
F(62) F(61) F(63) 59.2(4)
C(43) C(47) F(43) 118.7(11)
C(67) F(62) F(61) 37.9(3)
C(43) C(47) F(41a) 114.6(7)
C(67) F(62) F(63) 39.2(3)
C(43) C(47) F(42a) 111.8(9)
F(61) F(62) F(63) 60.59(2)
C(43) C(47) F(43a) 106.8(5)
C(67) F(63) F(61) 38.0(3)
F(41) C(47) F(42) 93.5(10)
C(67) F(63) F(62) 37.9(4)
F(41) C(47) F(43) 117.8(15)
F(61) F(63) F(62) 60.2(3)
F(41) C(47) F(41a) 123.3(10)
C(68) F(64) F(65) 34.1(7)
F(41) C(47) F(42a) 19.3(11)
C(68) F(64) F(66) 37.8(9)
F(41) C(47) F(43a) 81.6(10)
C(68) F(64) F(64a) 51.1(11)
F(42) C(47) F(43) 95.6(8)
C(68) F(64) F(66a) 48.9(14)
F(42) C(47) F(41a) 45.8(9)
F(65) F(64) F(66) 60.0(12)
F(42) C(47) F(42a) 76.8(10)
F(65) F(64) F(64a) 19.3(11)
F(42) C(47) F(43a) 142.3(8)
F(65) F(64) F(66a) 72.5(15)
F(43) C(47) F(41a) 52.0(10)
F(66) F(64) F(64a) 79.3(15)
F(43) C(47) F(42a) 128.4(14)
F(66) F(64) F(66a) 12.5(14)
F(43) C(47) F(43a) 56.0(9)
F(64a) F(64) F(66a) 91.7(18)
F(41a) C(47) F(42a) 114.3(9)
C(68) F(65) F(64) 43.8(9)
F(41a) C(47) F(43a) 107.2(10)
C(68) F(65) F(66) 34.0(12)
F(42a) C(47) F(43a) 100.7(10)
C(68) F(65) F(64a) 68.6(21)
C(45) C(48) F(44) 114.9(7)
C(68) F(65) F(65a) 68.4(17)
C(45) C(48) F(45) 114.3(6)
C(68) F(65) F(66a) 26.9(15)
C(45) C(48) F(46) 115.0(5)
F(64) F(65) F(66) 59.4(11)
F(44) C(48) F(45) 103.3(7)
F(64) F(65) F(64a) 28.4(23)
F(44) C(48) F(46) 103.2(6)
F(64) F(65) F(65a) 106.6(19)
F(45) C(48) F(46) 104.6(6)
F(64) F(65) F(66a) 40.9(8)
B(40) C(51) C(52) 125.5(4)
F(66) F(65) F(64a) 87(3)
B(40) C(51) C(56) 119.3(4)
F(66) F(65) F(65a) 48.1(15)
C(52) C(51) C(56) 115.0(4)
F(66) F(65) F(66a) 18.5(8)
C(51) C(52) C(53) 121.5(4)
F(64a) F(65) F(65a) 134(3)
C(52) C(53) C(54) 121.8(4)
F(64a) F(65) F(66a) 69(3)
C(52) C(53) C(57) 121.9(4)
F(65a) F(65) F(66a) 66.3(16)
C(54) C(53) C(57) 116.3(4)
C(68) F(66) F(64) 45.3(8)
C(53) C(54) C(55) 117.4(4)
C(68) F(66) F(65) 31.7(11)
C(54) C(55) C(56) 121.2(5)
C(68) F(66) F(65a) 58.6(16)
C(54) C(55) C(58) 119.6(5)
C(68) F(66) F(66a) 70(3)
C(56) C(55) C(58) 119.2(4)
F(64) F(66) F(65) 60.6(9)
C(51) C(56) C(55) 123.0(4)
F(64) F(66) F(65a) 98.3(14)
C(53) C(57) F(51) 112.5(4)
F(64) F(66) F(66a) 28(3)
C(53) C(57) F(52) 112.9(4)
F(65) F(66) F(65a) 38.3(10)
C(53) C(57) F(53) 113.1(4)
F(65) F(66) F(66a) 88(3)
F(51) C(57) F(52) 105.9(4)
F(65a) F(66) F(66a) 126(4)
F(51) C(57) F(53) 107.1(4)
C(68) F(64a) F(64) 70.2(19)
F(52) C(57) F(53) 104.8(4)
C(68) F(64a) F(65) 65.9(15)
C(55) C(58) F(54) 113.9(6)
C(68) F(64a) F(65a) 41.5(12)
C(55) C(58) F(55) 112.3(7)
C(68) F(64a) F(66a) 33.9(14)
C(55) C(58) F(56) 115.8(5)
F(64) F(64a) F(65) 132(3)
F(54) C(58) F(55) 99.6(6)
F(64) F(64a) F(65a) 106.0(17)
F(54) C(58) F(56) 110.3(8)
F(64) F(64a) F(66a) 47.1(13)
F(55) C(58) F(56) 103.2(6)
F(65) F(64a) F(65a) 26.3(18)
B(40) C(61) C(62) 123.0(4)
F(65) F(64a) F(66a) 85.3(24)
B(40) C(61) C(66) 121.1(4)
F(65a) F(64a) F(66a) 59.5(10)
C(62) C(61) C(66) 115.1(4)
C(68) F(65a) F(65) 52.7(12)
C(61) C(62) C(63) 122.3(4)
C(68) F(65a) F(66) 50.9(11)
C(62) C(63) C(64) 121.0(4)
C(68) F(65a) F(64a) 35.3(10)
C(62) C(63) C(67) 119.9(4)
C(68) F(65a) F(66a) 36.4(10)
C(64) C(63) C(67) 119.1(4)
F(65) F(65a) F(66) 93.6(21)
C(63) C(64) C(65) 118.3(5)
F(65) F(65a) F(64a) 18.8(16)
C(64) C(65) C(66) 120.6(5)
F(65) F(65a) F(66a) 78.1(18)
C(64) C(65) C(68) 119.8(5)
F(66) F(65a) F(64a) 75.4(17)
C(66) C(65) C(68) 119.6(5)
F(66) F(65a) F(66a) 15.8(10)
C(61) C(66) C(65) 122.7(4)
F(64a) F(65a) F(66a) 59.7(15)
C(63) C(67) F(61) 115.3(5)
C(68) F(66a) F(64) 65.0(14)
C(63) C(67) F(62) 115.3(5)
C(68) F(66a) F(65) 26.2(11)
C(63) C(67) F(63) 113.5(5)
C(68) F(66a) F(66) 77(4)
F(61) C(67) F(62) 105.0(6)
C(68) F(66a) F(64a) 33.7(10)
F(61) C(67) F(63) 103.5(5)
C(68) F(66a) F(65a) 42.6(10)
F(62) C(67) F(63) 102.8(6)
F(64) F(66a) F(65) 66.6(14)
C(65) C(68) F(64) 107.4(11)
F(64) F(66a) F(66) 139(4)
C(65) C(68) F(65) 117.8(21)
F(64) F(66a) F(64a) 41.2(14)
C(65) C(68) F(66) 114.9(11)
F(64) F(66a) F(65a) 101.6(18)
C(65) C(68) F(64a) 116.1(10)
F(65) F(66a) F(66) 72(3)
C(65) C(68) F(65a) 106.8(10)
F(65) F(66a) F(64a) 25.4(11)
C(65) C(68) F(66a) 115.0(14)
F(65) F(66a) F(65a) 35.6(7)
F(64) C(68) F(65) 102.1(14)
F(66) F(66a) F(64a) 98(4)
F(64) C(68) F(66) 96.9(15)
F(66) F(66a) F(65a) 37(3)
F(64) C(68) F(64a) 58.7(20)
F(64a) F(66a) F(65a) 60.8(13)
F(64) C(68) F(65a) 145.7(14)
C(77) F(71) F(72) 37.9(3)
F(64) C(68) F(66a) 66.1(11)
C(77) F(71) F(73) 36.8(3)
F(65) C(68) F(66) 114.2(21)
F(72) F(71) F(73) 60.66(1)
F(65) C(68) F(64a) 45.5(19)
C(77) F(72) F(71) 38.2(3)
F(65) C(68) F(65a) 58.9(11)
C(77) F(72) F(73) 36.1(3)
F(65) C(68) F(66a) 126.9(24)
F(71) F(72) F(73) 59.93(1)
F(66) C(68) F(64a) 128.0(15)
C(77) F(73) F(71) 37.6(3)
F(66) C(68) F(65a) 70.5(13)
C(77) F(73) F(72) 36.6(3)
F(66) C(68) F(66a) 31.9(15)
F(71) F(73) F(72) 59.41(1)
F(64a) C(68) F(65a) 103.3(18)
C(78) F(74) F(75) 39.2(10)
F(64a) C(68) F(66a) 112.4(21)
C(78) F(74) F(76) 35.6(11)
F(65a) C(68) F(66a) 100.9(10)
C(78) F(74) F(75a) 52.2(13)
B(40) C(71) C(72) 120.5(4)
C(78) F(74) F(76a) 73(3)
B(40) C(71) C(76) 122.6(4)
F(75) F(74) F(76) 59.7(14)
C(72) C(71) C(76) 116.6(4)
F(75) F(74) F(75a) 78.9(17)
C(71) C(72) C(73) 121.7(4)
F(75) F(74) F(76a) 42(3)
C(72) C(73) C(74) 121.0(4)
F(76) F(74) F(75a) 19.3(12)
C(72) C(73) C(77) 120.4(4)
F(76) F(74) F(76a) 102(3)
C(74) C(73) C(77) 118.6(4)
F(75a) F(74) F(76a) 121(4)
C(73) C(74) C(75) 117.7(4)
C(78) F(75) F(74) 38.5(8)
C(74) C(75) C(76) 121.8(4)
C(78) F(75) F(76) 38.0(9)
C(74) C(75) C(78) 119.0(4)
C(78) F(75) F(74a) 70.6(24)
C(76) C(75) C(78) 119.1(4)
C(78) F(75) F(76a) 52.9(10)
C(71) C(76) C(75) 121.1(4)
F(74) F(75) F(76) 62.4(10)
C(73) C(77) F(71) 112.8(4)
F(74) F(75) F(74a) 103.2(24)
C(73) C(77) F(72) 113.1(4)
F(74) F(75) F(76a) 18.8(11)
C(73) C(77) F(73) 113.3(5)
F(76) F(75) F(74a) 41.3(21)
F(71) C(77) F(72) 104.0(4)
F(76) F(75) F(76a) 81.1(13)
F(71) C(77) F(73) 105.6(4)
F(74a) F(75) F(76a) 121(3)
F(72) C(77) F(73) 107.3(5)
C(78) F(76) F(74) 35.1(8)
C(75) C(78) F(74) 113.6(10)
C(78) F(76) F(75) 38.0(10)
C(75) C(78) F(75) 115.0(9)
C(78) F(76) F(74a) 52.7(16)
C(75) C(78) F(76) 111.8(10)
C(78) F(76) F(75a) 70.4(25)
C(75) C(78) F(74a) 110.2(11)
F(74) F(76) F(75) 57.9(9)
C(75) C(78) F(75a) 114.8(10)
F(74) F(76) F(74a) 77.6(15)
C(75) C(78) F(76a) 111.4(11)
F(74) F(76) F(75a) 39(3)
F(74) C(78) F(75) 102.3(13)
F(75) F(76) F(74a) 19.9(13)
F(74) C(78) F(76) 109.3(16)
F(75) F(76) F(75a) 97(3)
F(74) C(78) F(74a) 130.4(15)
F(74a) F(76) F(75a) 117(3)
F(74) C(78) F(75a) 75.5(12)
C(78) F(74a) F(75) 73(3)
F(74) C(78) F(76a) 33.3(17)
C(78) F(74a) F(76) 53.8(10)
F(75) C(78) F(76) 104.0(15)
C(78) F(74a) F(75a) 36.9(9)
F(75) C(78) F(74a) 35.9(16)
C(78) F(74a) F(76a) 36.1(11)
F(75) C(78) F(75a) 126.0(12)
F(75) F(74a) F(76) 118(3)
F(75) C(78) F(76a) 73.6(17)
F(75) F(74a) F(75a) 98(3)
F(76) C(78) F(74a) 73.5(17)
F(75) F(74a) F(76a) 39.6(20)
F(76) C(78) F(75a) 36.7(15)
F(76) F(74a) F(75a) 20.7(11)
F(76) C(78) F(76a) 132.7(17)
F(76) F(74a) F(76a) 80.3(16)
F(74a) C(78) F(75a) 106.1(12)
F(75a) F(74a) F(76a) 59.6(13)
F(74a) C(78) F(76a) 108.1(19)
C(78) F(75a) F(74) 52.3(15)
F(75a) C(78) F(76a) 105.9(18)
C(78) F(75a) F(76) 72(3)
C(47) F(41) F(42) 47.3(7)
C(78) F(75a) F(74a) 36.9(10)
C(47) F(41) F(43) 30.7(9)
C(78) F(75a) F(76a) 37.2(13)
C(47) F(41) F(41a) 27.3(6)
F(74) F(75a) F(76) 120(4)
C(47) F(41) F(42a) 79(3)
F(74) F(75a) F(74a) 78.9(18)
C(47) F(41) F(43a) 53.1(7)
F(74) F(75a) F(76a) 17.9(14)
F(42) F(41) F(43) 58.0(7)
F(76) F(75a) F(74a) 42(3)
F(42) F(41) F(41a) 29.4(6)
F(76) F(75a) F(76a) 103(3)
F(42) F(41) F(42a) 41(3)
F(74a) F(75a) F(76a) 61.0(16)
F(42) F(41) F(43a) 93.3(8)
C(78) F(76a) F(74) 72(3)
F(43) F(41) F(41a) 28.6(6)
C(78) F(76a) F(75) 53.5(15)
F(43) F(41) F(42a) 98(3)
C(78) F(76a) F(74a) 35.8(11)
F(43) F(41) F(43a) 36.0(5)
C(78) F(76a) F(75a) 36.9(9)
F(41a) F(41) F(42a) 69(3)
F(74) F(76a) F(75) 118(3)
F(41a) F(41) F(43a) 64.0(6)
F(74) F(76a) F(74a) 100(3)
F(42a) F(41) F(43a) 131(3)
F(74) F(76a) F(75a) 40(3)
C(47) F(42) F(41) 39.3(5)
F(75) F(76a) F(74a) 19.1(12)
C(47) F(42) F(43) 37.8(5)
F(75) F(76a) F(75a) 78.0(14)
C(47) F(42) F(41a) 52.9(7)
F(74a) F(76a) F(75a) 59.4(9)
C(47) F(42) F(42a) 46.0(7)
C(82) O(81) C(85) 108.4(5)
F(41) F(42) F(43) 64.7(7)
O(81) C(82) C(83) 109.8(7)
F(41) F(42) F(41a) 83.7(9)
C(82) C(83) C(84) 106.5(6)
F(41) F(42) F(42a) 9.4(7)
C(83) C(84) C(85) 102.9(6)
F(43) F(42) F(41a) 19.1(7)
O(81) C(85) C(84) 105.3(5)
F(43) F(42) F(42a) 73.9(8)
C(92) O(91) C(95) 100.2(19)
F(41a) F(42) F(42a) 92.8(9)
O(91) C(92) C(93) 86.1(16)
C(47) F(43) F(41) 31.4(8)
C(92) C(93) C(94) 94.1(25)
C(47) F(43) F(42) 46.6(6)
C(93) C(94) C(95) 100.0(21)
C(47) F(43) F(41a) 61.4(10)
O(91) C(95) C(94) 99.2(18)

loop_
_geom_bond_atom_site_label_1
_geom_bond_atom_site_label_2
_geom_bond_distance
Pt(1) Si(1) 2.3488(16)
C(68) F(65a) 1.41(3)
Pt(1) N(11) 2.090(4)
C(68) F(66a) 1.23(4)
Pt(1) N(21) 2.102(4)
C(71) C(72) 1.395(6)
Si(1) C(1) 1.877(9)
C(71) C(76) 1.414(6)
Si(1) C(3) 1.878(6)
C(72) C(73) 1.385(6)
Si(1) C(5) 1.909(10)
C(73) C(74) 1.403(7)
C(1) C(2) 1.317(14)
C(73) C(77) 1.499(7)
C(3) C(4) 1.480(11)
C(74) C(75) 1.373(7)
C(5) C(6) 1.386(19)
C(75) C(76) 1.387(6)
B(10) N(12) 1.536(6)
C(75) C(78) 1.515(7)
B(10) N(22) 1.527(7)
C(77) F(71) 1.325(6)
B(10) N(32) 1.577(6)
C(77) F(72) 1.316(6)
N(11) N(12) 1.373(5)
C(77) F(73) 1.301(7)
N(11) C(15) 1.345(6)
C(78) F(74) 1.27(3)
N(12) C(13) 1.364(6)
C(78) F(75) 1.293(20)
C(13) C(14) 1.365(7)
C(78) F(76) 1.291(20)
C(13) C(16) 1.490(8)
C(78) F(74a) 1.27(3)
C(14) C(15) 1.365(8)
C(78) F(75a) 1.27(3)
C(15) C(17) 1.490(7)
C(78) F(76a) 1.282(23)
N(21) N(22) 1.373(5)
F(41) F(42) 2.008(19)
N(21) C(25) 1.335(6)
F(41) F(43) 2.158(19)
N(22) C(23) 1.371(6)
F(41) F(41a) 2.170(18)
C(23) C(24) 1.355(9)
F(41) F(42a) 0.425(24)
C(23) C(26) 1.488(8)
F(41) F(43a) 1.770(18)
C(24) C(25) 1.391(8)
F(42) F(43) 2.025(16)
C(25) C(27) 1.462(9)
F(42) F(41a) 1.072(20)
N(31) N(32) 1.359(5)
F(42) F(42a) 1.711(20)
N(31) C(35) 1.333(6)
F(43) F(41a) 1.071(19)
N(32) C(33) 1.351(6)
F(43) F(43a) 1.267(18)
C(33) C(34) 1.388(7)
F(41a) F(42a) 2.064(18)
C(33) C(36) 1.478(8)
F(41a) F(43a) 2.115(11)
C(34) C(35) 1.370(8)
F(42a) F(43a) 2.076(17)
C(35) C(37) 1.511(8)
F(44) F(45) 2.006(10)
B(40) C(41) 1.656(6)
F(44) F(46) 1.981(6)
B(40) C(51) 1.621(6)
F(45) F(46) 2.003(8)
B(40) C(61) 1.641(6)
F(51) F(52) 2.128(5)
B(40) C(71) 1.645(6)
F(51) F(53) 2.155(5)
C(41) C(42) 1.397(6)
F(52) F(53) 2.121(5)
C(41) C(46) 1.388(6)
F(54) F(55) 1.995(10)
C(42) C(43) 1.387(6)
F(54) F(56) 2.080(9)
C(43) C(44) 1.381(7)
F(55) F(56) 2.038(8)
C(43) C(47) 1.514(8)
F(61) F(62) 2.024(8)
C(44) C(45) 1.380(8)
F(61) F(63) 2.032(7)
C(45) C(46) 1.396(6)
F(62) F(63) 2.004(10)
C(45) C(48) 1.474(9)
F(64) F(65) 2.10(3)
C(47) F(41) 1.273(14)
F(64) F(66) 2.07(3)
C(47) F(42) 1.477(11)
F(64) F(64a) 1.35(5)
C(47) F(43) 1.247(11)
F(64) F(66a) 1.50(3)
C(47) F(41a) 1.193(13)
F(65) F(66) 2.08(4)
C(47) F(42a) 1.264(17)
F(65) F(64a) 0.94(4)
C(47) F(43a) 1.430(9)
F(65) F(65a) 1.295(24)
C(48) F(44) 1.277(7)
F(65) F(66a) 2.18(4)
C(48) F(45) 1.281(8)
F(66) F(65a) 1.55(4)
C(48) F(46) 1.251(9)
F(66) F(66a) 0.69(3)
C(51) C(52) 1.415(6)
F(64a) F(65a) 2.07(3)
C(51) C(56) 1.406(6)
F(64a) F(66a) 2.04(4)
C(52) C(53) 1.396(6)
F(65a) F(66a) 2.04(4)
C(53) C(54) 1.389(7)
F(71) F(72) 2.081(5)
C(53) C(57) 1.499(7)
F(71) F(73) 2.092(6)
C(54) C(55) 1.384(7)
F(72) F(73) 2.107(6)
C(55) C(56) 1.385(6)
F(74) F(75) 2.00(3)
C(55) C(58) 1.478(8)
F(74) F(76) 2.09(3)
C(57) F(51) 1.335(6)
F(74) F(75a) 1.56(4)
C(57) F(52) 1.332(6)
F(74) F(76a) 0.73(4)
C(57) F(53) 1.346(7)
F(75) F(76) 2.04(4)
C(58) F(54) 1.273(11)
F(75) F(74a) 0.79(4)
C(58) F(55) 1.339(10)
F(75) F(76a) 1.54(4)
C(58) F(56) 1.261(8)
F(76) F(74a) 1.53(4)
C(61) C(62) 1.408(6)
F(76) F(75a) 0.81(3)
C(61) C(66) 1.397(6)
F(74a) F(75a) 2.03(3)
C(62) C(63) 1.385(6)
F(74a) F(76a) 2.07(4)
C(63) C(64) 1.385(7)
F(75a) F(76a) 2.04(4)
C(63) C(67) 1.483(7)
O(81) C(82) 1.436(8)
C(64) C(65) 1.376(7)
O(81) C(85) 1.411(8)
C(65) C(66) 1.393(7)
C(82) C(83) 1.405(11)
C(65) C(68) 1.499(9)
C(83) C(84) 1.502(12)
C(67) F(61) 1.288(8)
C(84) C(85) 1.521(11)
C(67) F(62) 1.264(7)
O(91) C(92) 1.413(19)
C(67) F(63) 1.300(7)
O(91) C(95) 1.31(3)
C(68) F(64) 1.484(18)
C(92) C(93) 1.64(3)
C(68) F(65) 1.202(17)
C(93) C(94) 1.13(4)
C(68) F(66) 1.278(21)
C(94) C(95) 1.65(4)
C(68) F(64a) 1.226(22)
